data_2242055
loop_
_publ_author_name
'Inah, Bassey Enyi'
'Ayi, Ayi Anyama'
'Adhikary, Amit'

_publ_section_title
;
 Crystal structure of a chloride-bridged copper(II) dimer:
 piperazine-1,4-dium
 bis(di-\m-chlorido-bis[(4-carboxypyridine-2-carboxylato-\k^2^<i>N</i>,<i>O</i>^2^)chloridocuprate(II)]
;
_journal_coeditor_code WM5354
_journal_issue 2
_journal_name_full 'Acta Crystallographica Section E'
_journal_page_first 246
_journal_page_last 249
_journal_paper_doi 10.1107/S2056989017001013
_journal_volume 73
_journal_year 2017
_chemical_formula_iupac '(C4 H12 N2) [Cu2 (C7 H4 N O4)2 Cl4]'
_chemical_formula_moiety 'C4 H12 N2 2+, C14 H8 Cl4 Cu2 N2 O8 2-'
_chemical_formula_sum 'C18 H20 Cl4 Cu2 N4 O8'
_chemical_formula_weight 689.26
_chemical_name_systematic
;Piperazine-1,4-dium
bis(di-\m-chlorido-bis[(4-carboxypyridine-2-carboxylato-\k^2^<i>N</i>,<i>O</i>^2^)chloridocuprate(II)]
;
_space_group_crystal_system monoclinic
_space_group_IT_number 14
_space_group_name_Hall '-P 2ybc'
_space_group_name_H-M_alt 'P 1 21/c 1'
_symmetry_space_group_name_Hall '-P 2ybc'
_symmetry_space_group_name_H-M 'P 1 21/c 1'
_atom_sites_solution_hydrogens geom
_audit_creation_method SHELXL-2016/6
_cell_angle_alpha 90
_cell_angle_beta 105.211(3)
_cell_angle_gamma 90
_cell_formula_units_Z 2
_cell_length_a 11.639(3)
_cell_length_b 9.224(2)
_cell_length_c 11.423(3)
_cell_measurement_reflns_used 1016
_cell_measurement_temperature 298(2)
_cell_measurement_theta_max 26.79
_cell_measurement_theta_min 2.88
_cell_volume 1183.4(5)
_computing_cell_refinement
;
SAINT (Bruker, 2008)
;
_computing_data_collection
;
SMART (Bruker, 2008)
;
_computing_data_reduction
;
SAINT (Bruker, 2008)
;
_computing_molecular_graphics
;
SHELXTL (Sheldrick, 2008) and Mercury (Macrae <i>et al.</i>,
2006)
;
_computing_publication_material
;
SHELXTL (Sheldrick, 2008)
;
_computing_structure_refinement
;
SHELXL2014 (Sheldrick, 2015)
;
_computing_structure_solution
;
SHELXS97 (Sheldrick, 2008)
;
_diffrn_ambient_temperature 298(2)
_diffrn_measured_fraction_theta_full 0.995
_diffrn_measured_fraction_theta_max 0.994
_diffrn_measurement_device_type 'Bruker SMART APEX CCD area detector'
_diffrn_measurement_method '\w scans'
_diffrn_radiation_type MoK\a
_diffrn_radiation_wavelength 0.71073
_diffrn_reflns_av_R_equivalents 0.0500
_diffrn_reflns_limit_h_max 15
_diffrn_reflns_limit_h_min -15
_diffrn_reflns_limit_k_max 12
_diffrn_reflns_limit_k_min -12
_diffrn_reflns_limit_l_max 15
_diffrn_reflns_limit_l_min -15
_diffrn_reflns_number 14235
_diffrn_reflns_theta_full 25.242
_diffrn_reflns_theta_max 28.273
_diffrn_reflns_theta_min 2.858
_exptl_absorpt_coefficient_mu 2.304
_exptl_absorpt_correction_T_max 0.955
_exptl_absorpt_correction_T_min 0.946
_exptl_absorpt_correction_type multi-scan
_exptl_absorpt_process_details
;
(<i>SADABS</i>; Bruker, 2008)
;
_exptl_crystal_colour Blue
_exptl_crystal_density_diffrn 1.934
_exptl_crystal_description Rod
_exptl_crystal_F_000 692
_exptl_crystal_size_max 0.050
_exptl_crystal_size_mid 0.020
_exptl_crystal_size_min 0.020
_refine_diff_density_max 0.553
_refine_diff_density_min -0.312
_refine_ls_extinction_method none
_refine_ls_goodness_of_fit_ref 0.861
_refine_ls_hydrogen_treatment constr
_refine_ls_matrix_type full
_refine_ls_number_parameters 164
_refine_ls_number_reflns 2923
_refine_ls_number_restraints 0
_refine_ls_restrained_S_all 0.861
_refine_ls_R_factor_all 0.0522
_refine_ls_R_factor_gt 0.0394
_refine_ls_shift/su_max 0.001
_refine_ls_shift/su_mean 0.000
_refine_ls_structure_factor_coef Fsqd
_refine_ls_weighting_details 'w=1/[\s^2^(Fo^2^)+(0.1000P)^2^] where P=(Fo^2^+2Fc^2^)/3'
_refine_ls_weighting_scheme calc
_refine_ls_wR_factor_gt 0.1125
_refine_ls_wR_factor_ref 0.1265
_reflns_number_gt 2392
_reflns_number_total 2923
_reflns_threshold_expression 'I > 2\s(I)'
_cod_data_source_file wm5354sup1.cif
_cod_data_source_block I
_cod_database_code 2242055
_shelx_space_group_comment
;
The symmetry employed for this shelxl refinement is uniquely defined
by the following loop, which should always be used as a source of
symmetry information in preference to the above space-group names.
They are only intended as comments.
;
_shelx_estimated_absorpt_t_min 0.894
_shelx_estimated_absorpt_t_max 0.955

loop_
_space_group_symop_operation_xyz
'x, y, z'
'-x, y+1/2, -z+1/2'
'-x, -y, -z'
'x, -y-1/2, z-1/2'

loop_
_atom_site_type_symbol
_atom_site_label
_atom_site_fract_x
_atom_site_fract_y
_atom_site_fract_z
_atom_site_U_iso_or_equiv
_atom_site_adp_type
_atom_site_calc_flag
_atom_site_occupancy
Cu Cu1 0.84456(3) 1.01123(4) 0.42216(3) 0.02632(15) Uani d 1
Cl Cl1 0.99944(6) 1.14015(7) 0.39127(7) 0.02963(19) Uani d 1
Cl Cl2 0.82884(8) 0.86943(9) 0.26090(7) 0.0431(2) Uani d 1
O O3 0.82154(19) 1.1592(2) 0.5374(2) 0.0326(5) Uani d 1
O O4 0.7301(2) 1.2063(2) 0.6797(2) 0.0411(6) Uani d 1
N N1 0.7122(2) 0.9149(2) 0.4767(2) 0.0244(5) Uani d 1
O O1 0.4230(2) 0.8203(3) 0.7170(2) 0.0412(6) Uani d 1
H H3 0.379334 0.776566 0.750692 0.062 Uiso calc 1
C C6 0.7489(2) 1.1293(3) 0.5993(3) 0.0259(6) Uani d 1
N N2 0.9556(2) 0.0777(3) 0.0881(2) 0.0358(6) Uani d 1
H H2A 0.959588 0.169430 0.065288 0.043 Uiso calc 1
H H2B 0.926778 0.077335 0.152968 0.043 Uiso calc 1
C C1 0.6847(3) 0.9859(3) 0.5683(3) 0.0246(6) Uani d 1
O O2 0.4234(2) 0.6091(3) 0.6208(2) 0.0468(6) Uani d 1
C C2 0.6029(2) 0.9326(3) 0.6261(3) 0.0261(6) Uani d 1
H H2 0.584506 0.983758 0.688974 0.031 Uiso calc 1
C C8 1.0765(3) 0.0148(3) 0.1210(3) 0.0323(7) Uani d 1
H H27A 1.073784 -0.081047 0.155093 0.039 Uiso calc 1
H H27B 1.128410 0.074758 0.182456 0.039 Uiso calc 1
C C7 0.4583(3) 0.7319(3) 0.6429(3) 0.0310(6) Uani d 1
C C4 0.5776(3) 0.7273(3) 0.4928(3) 0.0308(6) Uani d 1
H H12 0.542510 0.638592 0.465717 0.037 Uiso calc 1
C C5 0.6597(3) 0.7892(3) 0.4394(3) 0.0294(6) Uani d 1
H H13 0.678695 0.741211 0.375346 0.035 Uiso calc 1
C C3 0.5487(3) 0.7998(3) 0.5872(3) 0.0268(6) Uani d 1
C C9 0.8733(3) -0.0041(3) -0.0119(3) 0.0367(7) Uani d 1
H H26A 0.796776 0.044487 -0.034859 0.044 Uiso calc 1
H H26B 0.861083 -0.100761 0.016075 0.044 Uiso calc 1

loop_
_atom_site_aniso_label
_atom_site_aniso_U_11
_atom_site_aniso_U_22
_atom_site_aniso_U_33
_atom_site_aniso_U_12
_atom_site_aniso_U_13
_atom_site_aniso_U_23
Cu1 0.0282(2) 0.0222(2) 0.0335(2) -0.00475(12) 0.01701(17) -0.00548(13)
Cl1 0.0306(4) 0.0252(3) 0.0368(4) -0.0053(3) 0.0155(3) 0.0021(3)
Cl2 0.0595(5) 0.0385(4) 0.0410(5) -0.0166(4) 0.0305(4) -0.0152(3)
O3 0.0350(11) 0.0255(10) 0.0437(12) -0.0075(9) 0.0215(10) -0.0092(9)
O4 0.0424(13) 0.0372(12) 0.0520(14) -0.0066(10) 0.0272(11) -0.0194(10)
N1 0.0249(11) 0.0239(12) 0.0270(11) -0.0007(9) 0.0112(9) -0.0022(9)
O1 0.0441(14) 0.0401(13) 0.0497(14) -0.0112(11) 0.0306(12) -0.0032(11)
C6 0.0219(13) 0.0217(13) 0.0348(15) -0.0001(10) 0.0086(11) -0.0051(11)
N2 0.0454(15) 0.0311(14) 0.0334(13) 0.0120(12) 0.0150(12) 0.0001(11)
C1 0.0209(12) 0.0247(14) 0.0281(14) 0.0024(10) 0.0064(11) -0.0005(10)
O2 0.0573(16) 0.0355(12) 0.0581(16) -0.0167(11) 0.0337(13) -0.0040(11)
C2 0.0238(13) 0.0291(14) 0.0264(13) -0.0003(11) 0.0085(11) -0.0007(11)
C8 0.0422(18) 0.0228(14) 0.0280(15) 0.0016(12) 0.0027(14) -0.0002(11)
C7 0.0290(14) 0.0344(16) 0.0291(14) -0.0046(12) 0.0068(12) 0.0058(12)
C4 0.0309(15) 0.0276(14) 0.0350(15) -0.0075(12) 0.0106(13) -0.0022(12)
C5 0.0320(15) 0.0288(15) 0.0300(14) -0.0037(12) 0.0130(12) -0.0053(11)
C3 0.0240(13) 0.0276(14) 0.0291(14) 0.0002(11) 0.0076(11) 0.0037(11)
C9 0.0313(17) 0.0374(18) 0.0416(19) 0.0024(12) 0.0099(15) 0.0037(13)

loop_
_atom_type_symbol
_atom_type_description
_atom_type_scat_dispersion_real
_atom_type_scat_dispersion_imag
_atom_type_scat_source
C C 0.0033 0.0016 'International Tables Vol C Tables 4.2.6.8 and 6.1.1.4'
H H 0.0000 0.0000 'International Tables Vol C Tables 4.2.6.8 and 6.1.1.4'
N N 0.0061 0.0033 'International Tables Vol C Tables 4.2.6.8 and 6.1.1.4'
O O 0.0106 0.0060 'International Tables Vol C Tables 4.2.6.8 and 6.1.1.4'
Cu Cu 0.3201 1.2651 'International Tables Vol C Tables 4.2.6.8 and 6.1.1.4'
Cl Cl 0.1484 0.1585 'International Tables Vol C Tables 4.2.6.8 and 6.1.1.4'

loop_
_geom_angle_atom_site_label_1
_geom_angle_atom_site_label_2
_geom_angle_atom_site_label_3
_geom_angle_site_symmetry_1
_geom_angle_site_symmetry_3
_geom_angle
O3 Cu1 N1 . . 81.34(9)
O3 Cu1 Cl2 . . 165.23(8)
N1 Cu1 Cl2 . . 95.35(7)
O3 Cu1 Cl1 . . 89.63(6)
N1 Cu1 Cl1 . . 170.22(7)
Cl2 Cu1 Cl1 . . 94.33(3)
C6 O3 Cu1 . . 116.83(18)
C5 N1 C1 . . 119.5(2)
C5 N1 Cu1 . . 127.7(2)
C1 N1 Cu1 . . 112.59(18)
C7 O1 H3 . . 109.5
O4 C6 O3 . . 124.7(3)
O4 C6 C1 . . 120.5(3)
O3 C6 C1 . . 114.8(2)
C8 N2 C9 . . 112.0(2)
C8 N2 H2A . . 109.2
C9 N2 H2A . . 109.2
C8 N2 H2B . . 109.2
C9 N2 H2B . . 109.2
H2A N2 H2B . . 107.9
N1 C1 C2 . . 122.2(3)
N1 C1 C6 . . 113.9(3)
C2 C1 C6 . . 123.9(3)
C1 C2 C3 . . 118.0(3)
C1 C2 H2 . . 121.0
C3 C2 H2 . . 121.0
N2 C8 C9 . 3_755 111.4(3)
N2 C8 H27A . . 109.4
C9 C8 H27A 3_755 . 109.4
N2 C8 H27B . . 109.4
C9 C8 H27B 3_755 . 109.4
H27A C8 H27B . . 108.0
O2 C7 O1 . . 124.8(3)
O2 C7 C3 . . 122.5(3)
O1 C7 C3 . . 112.7(3)
C3 C4 C5 . . 118.7(3)
C3 C4 H12 . . 120.6
C5 C4 H12 . . 120.6
N1 C5 C4 . . 122.1(3)
N1 C5 H13 . . 118.9
C4 C5 H13 . . 118.9
C4 C3 C2 . . 119.4(3)
C4 C3 C7 . . 118.0(3)
C2 C3 C7 . . 122.6(3)
N2 C9 C8 . 3_755 110.8(3)
N2 C9 H26A . . 109.5
C8 C9 H26A 3_755 . 109.5
N2 C9 H26B . . 109.5
C8 C9 H26B 3_755 . 109.5
H26A C9 H26B . . 108.1

loop_
_geom_bond_atom_site_label_1
_geom_bond_atom_site_label_2
_geom_bond_site_symmetry_2
_geom_bond_distance
Cu1 O3 . 1.963(2)
Cu1 N1 . 2.013(2)
Cu1 Cl2 . 2.2272(9)
Cu1 Cl1 . 2.2632(8)
Cu1 Cl1 3_776 2.7853(9)
O3 C6 . 1.267(3)
O4 C6 . 1.225(3)
N1 C5 . 1.327(4)
N1 C1 . 1.343(4)
O1 C7 . 1.316(4)
O1 H3 . 0.8200
C6 C1 . 1.515(4)
N2 C8 . 1.476(4)
N2 C9 . 1.490(4)
N2 H2A . 0.8900
N2 H2B . 0.8900
C1 C2 . 1.384(4)
O2 C7 . 1.207(4)
C2 C3 . 1.396(4)
C2 H2 . 0.9300
C8 C9 3_755 1.512(5)
C8 H27A . 0.9700
C8 H27B . 0.9700
C7 C3 . 1.502(4)
C4 C3 . 1.383(4)
C4 C5 . 1.385(4)
C4 H12 . 0.9300
C5 H13 . 0.9300
C9 H26A . 0.9700
C9 H26B . 0.9700

loop_
_geom_hbond_atom_site_label_D
_geom_hbond_atom_site_label_H
_geom_hbond_atom_site_label_A
_geom_hbond_site_symmetry_A
_geom_hbond_distance_DH
_geom_hbond_distance_HA
_geom_hbond_distance_DA
_geom_hbond_angle_DHA
O1 H3 O4 2_646 0.82 1.79 2.603(3) 171.0
N2 H2A Cl1 4_575 0.89 2.78 3.562(3) 147.2
N2 H2A O3 4_575 0.89 2.22 2.861(3) 129.0
N2 H2B Cl1 1_545 0.89 2.69 3.414(3) 138.9
N2 H2B Cl2 1_545 0.89 2.69 3.360(3) 133.0
C2 H2 O2 2_656 0.93 2.49 3.402(4) 168.7
C4 H12 O2 3_666 0.93 2.56 3.362(4) 144.5
C5 H13 Cl2 . 0.93 2.71 3.269(3) 119.2
C8 H27A Cl1 2_735 0.97 2.72 3.561(3) 145.7
C8 H27B Cl2 2_745 0.97 2.81 3.599(3) 139.2
C9 H26A O2 2_645 0.97 2.56 3.509(4) 165.1
C9 H26B Cl1 2_735 0.97 2.93 3.713(3) 138.9
C9 H26B Cl2 1_545 0.97 2.93 3.491(4) 117.9

_cod_database_fobs_code 2242055
